data_4071043
loop_
_publ_author_name
'Hanson, Susan Kloek'
'Heinekey, D. Michael'
'Goldberg, Karen I.'

_publ_section_title
;
 C&#x2212;H Bond Activation by Rhodium(I) Phenoxide and Acetate Complexes:
 Mechanism of H&#x2212;D Exchange between Arenes and Water
;
_journal_issue 7
_journal_name_full Organometallics
_journal_page_first 1454
_journal_paper_doi 10.1021/om7012259
_journal_volume 27
_journal_year 2008
_chemical_formula_moiety 'C29 H48 N O P2 Rh, 2(C6 H6 O)'
_chemical_formula_sum 'C41 H60 N O3 P2 Rh'
_chemical_formula_weight 779.75
_chemical_name_common SMK007
_chemical_name_systematic SMK007
_space_group_IT_number 2
_symmetry_cell_setting triclinic
_symmetry_Int_Tables_number 2
_symmetry_space_group_name_Hall '-P 1'
_symmetry_space_group_name_H-M 'P -1'
_atom_sites_solution_hydrogens geom
_atom_sites_solution_primary direct
_atom_sites_solution_secondary difmap
_audit_creation_method SHELXL-97
_cell_angle_alpha 101.4002(8)
_cell_angle_beta 91.9941(9)
_cell_angle_gamma 110.4954(9)
_cell_formula_units_Z 2
_cell_length_a 10.3991(2)
_cell_length_b 11.5735(2)
_cell_length_c 18.0621(4)
_cell_measurement_reflns_used 9361
_cell_measurement_temperature 130(2)
_cell_volume 1983.22(7)
_computing_cell_refinement 'HKL Scalepack (Otwinowski & Minor 1997)'
_computing_data_collection KappaCCD
_computing_data_reduction 'HKL Scalepack (Otwinowski & Minor 1997)'
_computing_molecular_graphics 'maXus, Zortep'
_computing_publication_material 'SHELXL-97 (Sheldrick, 1997)'
_computing_structure_refinement 'SHELXL-97 (Sheldrick, 1997)'
_computing_structure_solution 'SHELXS-97 (Sheldrick, 1990)'
_diffrn_ambient_temperature 130(2)
_diffrn_measured_fraction_theta_full 0.993
_diffrn_measured_fraction_theta_max 0.931
_diffrn_measurement_device_type 'Nonius KappaCCD'
_diffrn_measurement_method '\f and \w scans'
_diffrn_radiation_monochromator graphite
_diffrn_radiation_source 'fine-focus sealed tube'
_diffrn_radiation_type MoK\a
_diffrn_radiation_wavelength 0.71073
_diffrn_reflns_av_R_equivalents 0.0584
_diffrn_reflns_av_sigmaI/netI 0.0940
_diffrn_reflns_limit_h_max 13
_diffrn_reflns_limit_h_min -13
_diffrn_reflns_limit_k_max 15
_diffrn_reflns_limit_k_min -15
_diffrn_reflns_limit_l_max 24
_diffrn_reflns_limit_l_min -21
_diffrn_reflns_number 15112
_diffrn_reflns_theta_full 25.00
_diffrn_reflns_theta_max 28.50
_diffrn_reflns_theta_min 2.10
_exptl_absorpt_coefficient_mu 0.548
_exptl_absorpt_correction_T_max 0.8909
_exptl_absorpt_correction_T_min 0.8017
_exptl_absorpt_correction_type multi-scan
_exptl_absorpt_process_details HKL2000
_exptl_crystal_colour red
_exptl_crystal_density_diffrn 1.306
_exptl_crystal_density_method 'not measured'
_exptl_crystal_description prism
_exptl_crystal_F_000 824
_exptl_crystal_size_max 0.43
_exptl_crystal_size_mid 0.29
_exptl_crystal_size_min 0.22
_refine_diff_density_max 0.942
_refine_diff_density_min -0.806
_refine_diff_density_rms 0.091
_refine_ls_extinction_method none
_refine_ls_goodness_of_fit_ref 0.971
_refine_ls_hydrogen_treatment constr
_refine_ls_matrix_type full
_refine_ls_number_parameters 447
_refine_ls_number_reflns 9364
_refine_ls_number_restraints 0
_refine_ls_restrained_S_all 0.971
_refine_ls_R_factor_all 0.0731
_refine_ls_R_factor_gt 0.0455
_refine_ls_shift/su_max 0.001
_refine_ls_shift/su_mean 0.000
_refine_ls_structure_factor_coef Fsqd
_refine_ls_weighting_details 'calc w=1/[\s^2^(Fo^2^)+(0.0467P)^2^+0.0000P] where P=(Fo^2^+2Fc^2^)/3'
_refine_ls_weighting_scheme calc
_refine_ls_wR_factor_gt 0.0966
_refine_ls_wR_factor_ref 0.1056
_reflns_number_gt 6834
_reflns_number_total 9364
_reflns_threshold_expression >2sigma(I)
_cod_data_source_file om7012259-file005.cif
_cod_data_source_block shelxl
_cod_depositor_comments
;
The following automatic conversions were performed:

'_symmetry_cell_setting' value 'Triclinic' changed to 'triclinic'
according to /home/saulius/struct/CIF-dictionaries/cif_core.dic
dictionary named 'cif_core.dic' version 2.4.1 from 2010-06-29.

Automatic conversion script
Id: cif_fix_values 1715 2011-07-08 13:25:40Z adriana 
;
_cod_original_cell_volume 1983.11(7)
_cod_database_code 4071043

loop_
_symmetry_equiv_pos_as_xyz
'x, y, z'
'-x, -y, -z'

loop_
_atom_site_label
_atom_site_type_symbol
_atom_site_fract_x
_atom_site_fract_y
_atom_site_fract_z
_atom_site_U_iso_or_equiv
_atom_site_adp_type
_atom_site_occupancy
_atom_site_symmetry_multiplicity
_atom_site_calc_flag
_atom_site_refinement_flags
Rh1 Rh 0.54834(2) 0.213181(19) 0.197799(12) 0.02164(8) Uani 1 1 d .
P1 P 0.46114(7) 0.09657(6) 0.28589(4) 0.02291(16) Uani 1 1 d .
P2 P 0.69500(7) 0.33295(7) 0.12502(4) 0.02213(16) Uani 1 1 d .
O1 O 0.40599(18) 0.30580(17) 0.19801(10) 0.0235(4) Uani 1 1 d .
O2 O 0.41810(19) 0.50547(18) 0.29535(11) 0.0303(5) Uani 1 1 d .
H2 H 0.4070 0.4409 0.2612 0.063(12) Uiso 1 1 calc R
O3 O 0.3760(2) 0.2562(2) 0.66298(12) 0.0358(5) Uani 1 1 d .
H43 H 0.4351 0.3297 0.6776 0.056(12) Uiso 1 1 calc R
N1 N 0.6870(2) 0.1247(2) 0.19569(12) 0.0210(5) Uani 1 1 d .
C1 C 0.5296(3) -0.0294(3) 0.25685(17) 0.0277(6) Uani 1 1 d .
H1A H 0.5473 -0.0609 0.3018 0.033 Uiso 1 1 calc R
H1B H 0.4601 -0.1007 0.2200 0.033 Uiso 1 1 calc R
C2 C 0.6601(3) 0.0167(2) 0.22158(15) 0.0234(6) Uani 1 1 d .
C3 C 0.7489(3) -0.0487(3) 0.21602(16) 0.0275(6) Uani 1 1 d .
H3 H 0.7264 -0.1241 0.2343 0.033 Uiso 1 1 calc R
C4 C 0.8702(3) -0.0052(3) 0.18404(16) 0.0294(7) Uani 1 1 d .
H4 H 0.9301 -0.0515 0.1780 0.035 Uiso 1 1 calc R
C5 C 0.9023(3) 0.1080(3) 0.16094(16) 0.0273(6) Uani 1 1 d .
H5 H 0.9869 0.1419 0.1404 0.033 Uiso 1 1 calc R
C6 C 0.8111(3) 0.1718(3) 0.16781(15) 0.0236(6) Uani 1 1 d .
C7 C 0.8483(3) 0.2979(3) 0.14884(16) 0.0267(6) Uani 1 1 d .
H7A H 0.9035 0.3003 0.1052 0.032 Uiso 1 1 calc R
H7B H 0.9064 0.3639 0.1927 0.032 Uiso 1 1 calc R
C8 C 0.2749(3) -0.0003(3) 0.29177(16) 0.0272(6) Uani 1 1 d .
C9 C 0.2551(3) -0.1169(3) 0.32496(18) 0.0341(7) Uani 1 1 d .
H9A H 0.1562 -0.1634 0.3251 0.041 Uiso 1 1 calc R
H9B H 0.3009 -0.0898 0.3771 0.041 Uiso 1 1 calc R
H9C H 0.2955 -0.1719 0.2938 0.041 Uiso 1 1 calc R
C10 C 0.2058(3) -0.0475(3) 0.20912(18) 0.0375(8) Uani 1 1 d .
H10A H 0.1111 -0.1071 0.2077 0.045 Uiso 1 1 calc R
H10B H 0.2584 -0.0902 0.1780 0.045 Uiso 1 1 calc R
H10C H 0.2038 0.0246 0.1890 0.045 Uiso 1 1 calc R
C11 C 0.2028(3) 0.0810(3) 0.3366(2) 0.0400(8) Uani 1 1 d .
H11A H 0.1029 0.0337 0.3298 0.048 Uiso 1 1 calc R
H11B H 0.2221 0.1588 0.3181 0.048 Uiso 1 1 calc R
H11C H 0.2372 0.1026 0.3907 0.048 Uiso 1 1 calc R
C12 C 0.6694(3) 0.2864(3) 0.01765(16) 0.0277(6) Uani 1 1 d .
C13 C 0.6178(4) 0.1428(3) -0.00014(18) 0.0489(10) Uani 1 1 d .
H13A H 0.5925 0.1100 -0.0551 0.059 Uiso 1 1 calc R
H13B H 0.5366 0.1103 0.0264 0.059 Uiso 1 1 calc R
H13C H 0.6908 0.1155 0.0168 0.059 Uiso 1 1 calc R
C14 C 0.7980(3) 0.3353(3) -0.02166(17) 0.0375(8) Uani 1 1 d .
H14A H 0.7732 0.3098 -0.0769 0.045 Uiso 1 1 calc R
H14B H 0.8656 0.2998 -0.0074 0.045 Uiso 1 1 calc R
H14C H 0.8381 0.4279 -0.0061 0.045 Uiso 1 1 calc R
C15 C 0.5584(4) 0.3271(4) -0.01484(19) 0.0528(10) Uani 1 1 d .
H15A H 0.5273 0.2807 -0.0678 0.063 Uiso 1 1 calc R
H15B H 0.5969 0.4182 -0.0127 0.063 Uiso 1 1 calc R
H15C H 0.4799 0.3084 0.0152 0.063 Uiso 1 1 calc R
C16 C 0.7583(3) 0.5095(3) 0.16123(16) 0.0287(7) Uani 1 1 d .
C17 C 0.7731(3) 0.5316(3) 0.24857(17) 0.0378(8) Uani 1 1 d .
H17A H 0.8045 0.6226 0.2710 0.045 Uiso 1 1 calc R
H17B H 0.8406 0.4978 0.2651 0.045 Uiso 1 1 calc R
H17C H 0.6835 0.4885 0.2652 0.045 Uiso 1 1 calc R
C18 C 0.6516(3) 0.5620(3) 0.1372(2) 0.0423(8) Uani 1 1 d .
H18A H 0.6741 0.6484 0.1670 0.051 Uiso 1 1 calc R
H18B H 0.5595 0.5085 0.1461 0.051 Uiso 1 1 calc R
H18C H 0.6527 0.5627 0.0830 0.051 Uiso 1 1 calc R
C19 C 0.8986(3) 0.5822(3) 0.13746(18) 0.0357(7) Uani 1 1 d .
H19A H 0.9277 0.6722 0.1622 0.043 Uiso 1 1 calc R
H19B H 0.8905 0.5724 0.0822 0.043 Uiso 1 1 calc R
H19C H 0.9672 0.5487 0.1528 0.043 Uiso 1 1 calc R
C20 C 0.5507(3) 0.1836(3) 0.38393(16) 0.0300(7) Uani 1 1 d .
C21 C 0.5146(4) 0.1090(3) 0.44576(18) 0.0425(8) Uani 1 1 d .
H21A H 0.5759 0.1572 0.4926 0.051 Uiso 1 1 calc R
H21B H 0.5261 0.0276 0.4293 0.051 Uiso 1 1 calc R
H21C H 0.4185 0.0942 0.4552 0.051 Uiso 1 1 calc R
C22 C 0.5201(3) 0.3050(3) 0.40506(17) 0.0357(7) Uani 1 1 d .
H22A H 0.5749 0.3571 0.4531 0.043 Uiso 1 1 calc R
H22B H 0.4216 0.2837 0.4107 0.043 Uiso 1 1 calc R
H22C H 0.5442 0.3523 0.3649 0.043 Uiso 1 1 calc R
C23 C 0.7072(3) 0.2226(3) 0.37879(17) 0.0384(8) Uani 1 1 d .
H23A H 0.7579 0.2761 0.4275 0.046 Uiso 1 1 calc R
H23B H 0.7324 0.2697 0.3387 0.046 Uiso 1 1 calc R
H23C H 0.7310 0.1466 0.3669 0.046 Uiso 1 1 calc R
C24 C 0.3168(3) 0.2757(3) 0.13597(15) 0.0238(6) Uani 1 1 d .
C25 C 0.2789(3) 0.1576(3) 0.08477(16) 0.0273(6) Uani 1 1 d .
H25 H 0.3189 0.0986 0.0935 0.033 Uiso 1 1 calc R
C26 C 0.1839(3) 0.1268(3) 0.02174(17) 0.0326(7) Uani 1 1 d .
H26 H 0.1590 0.0462 -0.0119 0.039 Uiso 1 1 calc R
C27 C 0.1245(3) 0.2101(3) 0.00671(17) 0.0341(7) Uani 1 1 d .
H27 H 0.0591 0.1881 -0.0366 0.041 Uiso 1 1 calc R
C28 C 0.1629(3) 0.3270(3) 0.05649(17) 0.0314(7) Uani 1 1 d .
H28 H 0.1243 0.3863 0.0463 0.038 Uiso 1 1 calc R
C29 C 0.2560(3) 0.3600(3) 0.12062(16) 0.0259(6) Uani 1 1 d .
H29 H 0.2787 0.4402 0.1544 0.031 Uiso 1 1 calc R
C30 C 0.2946(3) 0.4965(3) 0.32252(15) 0.0255(6) Uani 1 1 d .
C31 C 0.1786(3) 0.3856(3) 0.30349(15) 0.0266(6) Uani 1 1 d .
H31 H 0.1827 0.3131 0.2697 0.032 Uiso 1 1 calc R
C32 C 0.0574(3) 0.3813(3) 0.33387(16) 0.0307(7) Uani 1 1 d .
H32 H -0.0208 0.3046 0.3219 0.037 Uiso 1 1 calc R
C33 C 0.0478(3) 0.4867(3) 0.38140(16) 0.0335(7) Uani 1 1 d .
H33 H -0.0364 0.4834 0.4014 0.040 Uiso 1 1 calc R
C34 C 0.1633(3) 0.5973(3) 0.39931(16) 0.0317(7) Uani 1 1 d .
H34 H 0.1580 0.6707 0.4315 0.038 Uiso 1 1 calc R
C35 C 0.2859(3) 0.6021(3) 0.37095(16) 0.0305(7) Uani 1 1 d .
H35 H 0.3649 0.6780 0.3846 0.037 Uiso 1 1 calc R
C36 C 0.2806(3) 0.2552(3) 0.60809(16) 0.0291(7) Uani 1 1 d .
C37 C 0.1525(3) 0.1590(3) 0.59598(18) 0.0360(7) Uani 1 1 d .
H37 H 0.1336 0.0942 0.6236 0.043 Uiso 1 1 calc R
C38 C 0.0512(3) 0.1577(3) 0.54309(18) 0.0379(8) Uani 1 1 d .
H38 H -0.0378 0.0928 0.5356 0.046 Uiso 1 1 calc R
C39 C 0.0789(3) 0.2497(3) 0.50145(18) 0.0371(8) Uani 1 1 d .
H39 H 0.0098 0.2479 0.4650 0.045 Uiso 1 1 calc R
C40 C 0.2085(3) 0.3451(3) 0.51322(17) 0.0340(7) Uani 1 1 d .
H40 H 0.2280 0.4087 0.4847 0.041 Uiso 1 1 calc R
C41 C 0.3096(3) 0.3480(3) 0.56645(17) 0.0301(7) Uani 1 1 d .
H41 H 0.3984 0.4133 0.5743 0.036 Uiso 1 1 calc R

loop_
_atom_site_aniso_label
_atom_site_aniso_U_11
_atom_site_aniso_U_22
_atom_site_aniso_U_33
_atom_site_aniso_U_23
_atom_site_aniso_U_13
_atom_site_aniso_U_12
Rh1 0.02175(13) 0.02131(12) 0.02406(13) 0.00796(9) 0.00446(9) 0.00879(9)
P1 0.0248(4) 0.0200(4) 0.0254(4) 0.0087(3) 0.0063(3) 0.0076(3)
P2 0.0233(4) 0.0214(4) 0.0232(4) 0.0083(3) 0.0048(3) 0.0080(3)
O1 0.0234(10) 0.0253(10) 0.0248(10) 0.0068(8) 0.0014(8) 0.0118(8)
O2 0.0241(11) 0.0260(11) 0.0351(12) -0.0027(9) 0.0055(9) 0.0069(9)
O3 0.0340(12) 0.0304(12) 0.0408(13) 0.0126(10) -0.0007(10) 0.0069(10)
N1 0.0234(12) 0.0211(12) 0.0189(11) 0.0073(9) 0.0021(9) 0.0071(9)
C1 0.0273(15) 0.0258(15) 0.0320(16) 0.0121(12) 0.0063(13) 0.0088(12)
C2 0.0241(14) 0.0220(14) 0.0257(15) 0.0080(11) 0.0030(12) 0.0088(12)
C3 0.0319(16) 0.0263(15) 0.0294(16) 0.0102(12) 0.0042(13) 0.0145(13)
C4 0.0274(16) 0.0318(16) 0.0340(17) 0.0079(13) 0.0019(13) 0.0167(13)
C5 0.0249(15) 0.0342(16) 0.0266(15) 0.0078(12) 0.0051(12) 0.0145(13)
C6 0.0231(14) 0.0267(15) 0.0196(14) 0.0056(11) 0.0018(11) 0.0073(12)
C7 0.0240(15) 0.0310(16) 0.0259(15) 0.0104(12) 0.0037(12) 0.0087(12)
C8 0.0221(15) 0.0271(15) 0.0353(16) 0.0142(13) 0.0085(13) 0.0083(12)
C9 0.0305(17) 0.0304(17) 0.0432(19) 0.0170(14) 0.0102(14) 0.0079(13)
C10 0.0246(16) 0.0343(18) 0.052(2) 0.0165(15) 0.0031(15) 0.0054(13)
C11 0.0388(19) 0.0330(18) 0.057(2) 0.0198(16) 0.0225(17) 0.0168(15)
C12 0.0267(15) 0.0286(16) 0.0265(15) 0.0079(12) 0.0061(12) 0.0072(12)
C13 0.070(3) 0.0309(18) 0.0281(17) 0.0024(14) 0.0040(17) -0.0011(17)
C14 0.0384(18) 0.0374(18) 0.0299(17) 0.0050(14) 0.0094(14) 0.0063(15)
C15 0.050(2) 0.093(3) 0.0302(18) 0.0192(19) 0.0065(16) 0.041(2)
C16 0.0287(16) 0.0227(15) 0.0341(17) 0.0074(12) 0.0062(13) 0.0077(12)
C17 0.0433(19) 0.0289(17) 0.0362(18) 0.0014(14) 0.0107(15) 0.0095(14)
C18 0.0398(19) 0.0236(16) 0.065(2) 0.0118(15) 0.0042(17) 0.0130(14)
C19 0.0354(18) 0.0260(16) 0.0392(18) 0.0053(13) 0.0081(15) 0.0039(13)
C20 0.0353(17) 0.0283(16) 0.0254(15) 0.0086(12) 0.0045(13) 0.0092(13)
C21 0.052(2) 0.0417(19) 0.0298(17) 0.0137(15) 0.0040(15) 0.0095(16)
C22 0.048(2) 0.0296(17) 0.0276(16) 0.0029(13) 0.0081(15) 0.0129(15)
C23 0.0361(18) 0.0422(19) 0.0287(17) 0.0093(14) -0.0021(14) 0.0042(15)
C24 0.0189(14) 0.0285(15) 0.0251(15) 0.0101(12) 0.0059(12) 0.0073(12)
C25 0.0257(15) 0.0281(16) 0.0309(16) 0.0092(13) 0.0046(13) 0.0118(12)
C26 0.0322(17) 0.0325(17) 0.0311(17) 0.0037(13) -0.0003(13) 0.0115(14)
C27 0.0306(17) 0.0430(19) 0.0262(16) 0.0065(14) -0.0030(13) 0.0117(14)
C28 0.0292(16) 0.0381(18) 0.0360(17) 0.0200(14) 0.0086(14) 0.0167(14)
C29 0.0249(15) 0.0234(15) 0.0315(16) 0.0098(12) 0.0066(12) 0.0090(12)
C30 0.0264(15) 0.0281(15) 0.0223(14) 0.0057(12) -0.0005(12) 0.0107(12)
C31 0.0320(16) 0.0271(15) 0.0223(15) 0.0051(12) 0.0006(12) 0.0131(13)
C32 0.0267(16) 0.0360(17) 0.0281(16) 0.0114(13) 0.0021(13) 0.0076(13)
C33 0.0338(17) 0.0462(19) 0.0276(16) 0.0114(14) 0.0079(13) 0.0212(15)
C34 0.0408(18) 0.0342(17) 0.0234(15) 0.0015(13) 0.0036(13) 0.0203(15)
C35 0.0364(17) 0.0264(15) 0.0283(16) 0.0019(12) 0.0011(13) 0.0133(13)
C36 0.0290(16) 0.0261(15) 0.0285(16) 0.0008(12) 0.0044(13) 0.0082(13)
C37 0.0357(18) 0.0293(17) 0.0365(18) 0.0070(14) 0.0052(15) 0.0041(14)
C38 0.0301(17) 0.0383(19) 0.0371(18) 0.0006(15) 0.0059(15) 0.0064(14)
C39 0.0411(19) 0.0417(19) 0.0298(17) 0.0023(14) 0.0042(14) 0.0196(16)
C40 0.0368(18) 0.0331(17) 0.0344(18) 0.0097(14) 0.0055(14) 0.0143(14)
C41 0.0284(16) 0.0291(16) 0.0325(17) 0.0082(13) 0.0071(13) 0.0093(13)

loop_
_atom_type_symbol
_atom_type_description
_atom_type_scat_dispersion_real
_atom_type_scat_dispersion_imag
_atom_type_scat_source
C C 0.0033 0.0016 'International Tables Vol C Tables 4.2.6.8 and 6.1.1.4'
H H 0.0000 0.0000 'International Tables Vol C Tables 4.2.6.8 and 6.1.1.4'
O O 0.0106 0.0060 'International Tables Vol C Tables 4.2.6.8 and 6.1.1.4'
N N 0.0061 0.0033 'International Tables Vol C Tables 4.2.6.8 and 6.1.1.4'
Rh Rh -1.1178 0.9187 'International Tables Vol C Tables 4.2.6.8 and 6.1.1.4'
P P 0.1023 0.0942 'International Tables Vol C Tables 4.2.6.8 and 6.1.1.4'

loop_
_geom_angle_atom_site_label_1
_geom_angle_atom_site_label_2
_geom_angle_atom_site_label_3
_geom_angle
N1 Rh1 O1 178.90(8)
N1 Rh1 P1 82.61(6)
O1 Rh1 P1 98.45(5)
N1 Rh1 P2 84.05(6)
O1 Rh1 P2 94.95(5)
P1 Rh1 P2 163.68(3)
C1 P1 C20 105.50(14)
C1 P1 C8 100.57(12)
C20 P1 C8 109.91(13)
C1 P1 Rh1 98.51(9)
C20 P1 Rh1 110.80(9)
C8 P1 Rh1 127.87(10)
C7 P2 C16 101.93(13)
C7 P2 C12 102.91(13)
C16 P2 C12 111.90(13)
C7 P2 Rh1 97.76(9)
C16 P2 Rh1 116.08(9)
C12 P2 Rh1 121.67(9)
C24 O1 Rh1 118.43(15)
C30 O2 H2 109.5
C36 O3 H43 109.5
C2 N1 C6 117.4(2)
C2 N1 Rh1 121.56(17)
C6 N1 Rh1 121.01(18)
C2 C1 P1 111.39(19)
C2 C1 H1A 109.3
P1 C1 H1A 109.3
C2 C1 H1B 109.3
P1 C1 H1B 109.3
H1A C1 H1B 108.0
N1 C2 C3 122.2(2)
N1 C2 C1 117.3(2)
C3 C2 C1 120.5(2)
C4 C3 C2 120.4(3)
C4 C3 H3 119.8
C2 C3 H3 119.8
C3 C4 C5 118.1(3)
C3 C4 H4 120.9
C5 C4 H4 120.9
C4 C5 C6 120.0(3)
C4 C5 H5 120.0
C6 C5 H5 120.0
N1 C6 C5 121.7(3)
N1 C6 C7 117.5(2)
C5 C6 C7 120.8(2)
C6 C7 P2 111.97(19)
C6 C7 H7A 109.2
P2 C7 H7A 109.2
C6 C7 H7B 109.2
P2 C7 H7B 109.2
H7A C7 H7B 107.9
C11 C8 C9 109.7(2)
C11 C8 C10 108.4(3)
C9 C8 C10 107.6(2)
C11 C8 P1 111.2(2)
C9 C8 P1 114.1(2)
C10 C8 P1 105.50(18)
C8 C9 H9A 109.5
C8 C9 H9B 109.5
H9A C9 H9B 109.5
C8 C9 H9C 109.5
H9A C9 H9C 109.5
H9B C9 H9C 109.5
C8 C10 H10A 109.5
C8 C10 H10B 109.5
H10A C10 H10B 109.5
C8 C10 H10C 109.5
H10A C10 H10C 109.5
H10B C10 H10C 109.5
C8 C11 H11A 109.5
C8 C11 H11B 109.5
H11A C11 H11B 109.5
C8 C11 H11C 109.5
H11A C11 H11C 109.5
H11B C11 H11C 109.5
C13 C12 C14 108.8(2)
C13 C12 C15 108.6(3)
C14 C12 C15 108.1(3)
C13 C12 P2 104.0(2)
C14 C12 P2 115.7(2)
C15 C12 P2 111.3(2)
C12 C13 H13A 109.5
C12 C13 H13B 109.5
H13A C13 H13B 109.5
C12 C13 H13C 109.5
H13A C13 H13C 109.5
H13B C13 H13C 109.5
C12 C14 H14A 109.5
C12 C14 H14B 109.5
H14A C14 H14B 109.5
C12 C14 H14C 109.5
H14A C14 H14C 109.5
H14B C14 H14C 109.5
C12 C15 H15A 109.5
C12 C15 H15B 109.5
H15A C15 H15B 109.5
C12 C15 H15C 109.5
H15A C15 H15C 109.5
H15B C15 H15C 109.5
C18 C16 C19 109.3(3)
C18 C16 C17 108.3(3)
C19 C16 C17 108.1(2)
C18 C16 P2 110.6(2)
C19 C16 P2 114.68(19)
C17 C16 P2 105.5(2)
C16 C17 H17A 109.5
C16 C17 H17B 109.5
H17A C17 H17B 109.5
C16 C17 H17C 109.5
H17A C17 H17C 109.5
H17B C17 H17C 109.5
C16 C18 H18A 109.5
C16 C18 H18B 109.5
H18A C18 H18B 109.5
C16 C18 H18C 109.5
H18A C18 H18C 109.5
H18B C18 H18C 109.5
C16 C19 H19A 109.5
C16 C19 H19B 109.5
H19A C19 H19B 109.5
C16 C19 H19C 109.5
H19A C19 H19C 109.5
H19B C19 H19C 109.5
C21 C20 C22 110.3(2)
C21 C20 C23 108.2(3)
C22 C20 C23 107.3(3)
C21 C20 P1 115.6(2)
C22 C20 P1 108.0(2)
C23 C20 P1 107.01(19)
C20 C21 H21A 109.5
C20 C21 H21B 109.5
H21A C21 H21B 109.5
C20 C21 H21C 109.5
H21A C21 H21C 109.5
H21B C21 H21C 109.5
C20 C22 H22A 109.5
C20 C22 H22B 109.5
H22A C22 H22B 109.5
C20 C22 H22C 109.5
H22A C22 H22C 109.5
H22B C22 H22C 109.5
C20 C23 H23A 109.5
C20 C23 H23B 109.5
H23A C23 H23B 109.5
C20 C23 H23C 109.5
H23A C23 H23C 109.5
H23B C23 H23C 109.5
O1 C24 C29 120.9(2)
O1 C24 C25 121.3(3)
C29 C24 C25 117.7(3)
C26 C25 C24 120.6(3)
C26 C25 H25 119.7
C24 C25 H25 119.7
C27 C26 C25 121.5(3)
C27 C26 H26 119.3
C25 C26 H26 119.3
C26 C27 C28 118.1(3)
C26 C27 H27 121.0
C28 C27 H27 121.0
C29 C28 C27 121.8(3)
C29 C28 H28 119.1
C27 C28 H28 119.1
C28 C29 C24 120.3(3)
C28 C29 H29 119.9
C24 C29 H29 119.9
O2 C30 C35 118.5(3)
O2 C30 C31 122.2(2)
C35 C30 C31 119.3(3)
C32 C31 C30 119.7(3)
C32 C31 H31 120.1
C30 C31 H31 120.1
C31 C32 C33 121.2(3)
C31 C32 H32 119.4
C33 C32 H32 119.4
C32 C33 C34 118.7(3)
C32 C33 H33 120.6
C34 C33 H33 120.6
C35 C34 C33 120.8(3)
C35 C34 H34 119.6
C33 C34 H34 119.6
C34 C35 C30 120.3(3)
C34 C35 H35 119.8
C30 C35 H35 119.8
O3 C36 C37 117.9(3)
O3 C36 C41 121.8(3)
C37 C36 C41 120.3(3)
C36 C37 C38 119.6(3)
C36 C37 H37 120.2
C38 C37 H37 120.2
C39 C38 C37 120.5(3)
C39 C38 H38 119.7
C37 C38 H38 119.8
C38 C39 C40 119.5(3)
C38 C39 H39 120.2
C40 C39 H39 120.2
C39 C40 C41 120.4(3)
C39 C40 H40 119.8
C41 C40 H40 119.8
C36 C41 C40 119.6(3)
C36 C41 H41 120.2
C40 C41 H41 120.2

loop_
_geom_bond_atom_site_label_1
_geom_bond_atom_site_label_2
_geom_bond_distance
Rh1 N1 2.037(2)
Rh1 O1 2.1096(18)
Rh1 P1 2.2951(7)
Rh1 P2 2.3140(7)
P1 C1 1.832(3)
P1 C20 1.882(3)
P1 C8 1.887(3)
P2 C7 1.835(3)
P2 C16 1.881(3)
P2 C12 1.890(3)
O1 C24 1.335(3)
O2 C30 1.368(3)
O2 H2 0.8400
O3 C36 1.374(4)
O3 H43 0.8400
N1 C2 1.362(3)
N1 C6 1.371(3)
C1 C2 1.490(4)
C1 H1A 0.9900
C1 H1B 0.9900
C2 C3 1.379(4)
C3 C4 1.378(4)
C3 H3 0.9500
C4 C5 1.386(4)
C4 H4 0.9500
C5 C6 1.387(4)
C5 H5 0.9500
C6 C7 1.485(4)
C7 H7A 0.9900
C7 H7B 0.9900
C8 C11 1.529(4)
C8 C9 1.535(4)
C8 C10 1.540(4)
C9 H9A 0.9800
C9 H9B 0.9800
C9 H9C 0.9800
C10 H10A 0.9800
C10 H10B 0.9800
C10 H10C 0.9800
C11 H11A 0.9800
C11 H11B 0.9800
C11 H11C 0.9800
C12 C13 1.518(4)
C12 C14 1.519(4)
C12 C15 1.530(4)
C13 H13A 0.9800
C13 H13B 0.9800
C13 H13C 0.9800
C14 H14A 0.9800
C14 H14B 0.9800
C14 H14C 0.9800
C15 H15A 0.9800
C15 H15B 0.9800
C15 H15C 0.9800
C16 C18 1.527(4)
C16 C19 1.532(4)
C16 C17 1.541(4)
C17 H17A 0.9800
C17 H17B 0.9800
C17 H17C 0.9800
C18 H18A 0.9800
C18 H18B 0.9800
C18 H18C 0.9800
C19 H19A 0.9800
C19 H19B 0.9800
C19 H19C 0.9800
C20 C21 1.522(4)
C20 C22 1.527(4)
C20 C23 1.541(4)
C21 H21A 0.9800
C21 H21B 0.9800
C21 H21C 0.9800
C22 H22A 0.9800
C22 H22B 0.9800
C22 H22C 0.9800
C23 H23A 0.9800
C23 H23B 0.9800
C23 H23C 0.9800
C24 C29 1.399(4)
C24 C25 1.405(4)
C25 C26 1.384(4)
C25 H25 0.9500
C26 C27 1.377(4)
C26 H26 0.9500
C27 C28 1.383(4)
C27 H27 0.9500
C28 C29 1.383(4)
C28 H28 0.9500
C29 H29 0.9500
C30 C35 1.388(4)
C30 C31 1.390(4)
C31 C32 1.382(4)
C31 H31 0.9500
C32 C33 1.383(4)
C32 H32 0.9500
C33 C34 1.385(4)
C33 H33 0.9500
C34 C35 1.377(4)
C34 H34 0.9500
C35 H35 0.9500
C36 C37 1.381(4)
C36 C41 1.385(4)
C37 C38 1.391(5)
C37 H37 0.9500
C38 C39 1.379(5)
C38 H38 0.9500
C39 C40 1.387(4)
C39 H39 0.9500
C40 C41 1.387(4)
C40 H40 0.9500
C41 H41 0.9500

loop_
_geom_torsion_atom_site_label_1
_geom_torsion_atom_site_label_2
_geom_torsion_atom_site_label_3
_geom_torsion_atom_site_label_4
_geom_torsion
N1 Rh1 P1 C1 -23.03(11)
O1 Rh1 P1 C1 156.67(11)
P2 Rh1 P1 C1 -58.48(14)
N1 Rh1 P1 C20 87.21(12)
O1 Rh1 P1 C20 -93.09(11)
P2 Rh1 P1 C20 51.76(14)
N1 Rh1 P1 C8 -133.60(13)
O1 Rh1 P1 C8 46.10(12)
P2 Rh1 P1 C8 -169.05(13)
N1 Rh1 P2 C7 -18.83(11)
O1 Rh1 P2 C7 161.64(10)
P1 Rh1 P2 C7 16.50(14)
N1 Rh1 P2 C16 -126.23(12)
O1 Rh1 P2 C16 54.24(12)
P1 Rh1 P2 C16 -90.90(14)
N1 Rh1 P2 C12 91.60(12)
O1 Rh1 P2 C12 -87.93(12)
P1 Rh1 P2 C12 126.93(13)
P1 Rh1 O1 C24 -111.54(17)
P2 Rh1 O1 C24 77.80(18)
P1 Rh1 N1 C2 19.30(19)
P2 Rh1 N1 C2 -170.1(2)
P1 Rh1 N1 C6 -160.89(19)
P2 Rh1 N1 C6 9.68(18)
C20 P1 C1 C2 -86.1(2)
C8 P1 C1 C2 159.6(2)
Rh1 P1 C1 C2 28.4(2)
C6 N1 C2 C3 -4.1(4)
Rh1 N1 C2 C3 175.7(2)
C6 N1 C2 C1 175.8(2)
Rh1 N1 C2 C1 -4.4(3)
P1 C1 C2 N1 -18.8(3)
P1 C1 C2 C3 161.1(2)
N1 C2 C3 C4 0.5(4)
C1 C2 C3 C4 -179.4(3)
C2 C3 C4 C5 2.7(4)
C3 C4 C5 C6 -2.3(4)
C2 N1 C6 C5 4.5(4)
Rh1 N1 C6 C5 -175.3(2)
C2 N1 C6 C7 -172.3(2)
Rh1 N1 C6 C7 7.9(3)
C4 C5 C6 N1 -1.4(4)
C4 C5 C6 C7 175.4(3)
N1 C6 C7 P2 -26.3(3)
C5 C6 C7 P2 156.9(2)
C16 P2 C7 C6 147.23(19)
C12 P2 C7 C6 -96.7(2)
Rh1 P2 C7 C6 28.4(2)
C1 P1 C8 C11 163.7(2)
C20 P1 C8 C11 52.8(3)
Rh1 P1 C8 C11 -86.7(2)
C1 P1 C8 C9 39.0(2)
C20 P1 C8 C9 -71.9(2)
Rh1 P1 C8 C9 148.64(17)
C1 P1 C8 C10 -78.9(2)
C20 P1 C8 C10 170.18(19)
Rh1 P1 C8 C10 30.7(2)
C7 P2 C12 C13 71.8(2)
C16 P2 C12 C13 -179.5(2)
Rh1 P2 C12 C13 -35.9(2)
C7 P2 C12 C14 -47.4(3)
C16 P2 C12 C14 61.3(3)
Rh1 P2 C12 C14 -155.14(19)
C7 P2 C12 C15 -171.4(2)
C16 P2 C12 C15 -62.7(3)
Rh1 P2 C12 C15 80.9(2)
C7 P2 C16 C18 172.1(2)
C12 P2 C16 C18 62.8(2)
Rh1 P2 C16 C18 -83.0(2)
C7 P2 C16 C19 47.9(2)
C12 P2 C16 C19 -61.4(3)
Rh1 P2 C16 C19 152.80(19)
C7 P2 C16 C17 -70.9(2)
C12 P2 C16 C17 179.73(19)
Rh1 P2 C16 C17 34.0(2)
C1 P1 C20 C21 -67.0(3)
C8 P1 C20 C21 40.7(3)
Rh1 P1 C20 C21 -172.6(2)
C1 P1 C20 C22 168.95(19)
C8 P1 C20 C22 -83.4(2)
Rh1 P1 C20 C22 63.3(2)
C1 P1 C20 C23 53.7(2)
C8 P1 C20 C23 161.3(2)
Rh1 P1 C20 C23 -52.0(2)
Rh1 O1 C24 C29 -156.85(19)
Rh1 O1 C24 C25 24.4(3)
O1 C24 C25 C26 178.4(2)
C29 C24 C25 C26 -0.3(4)
C24 C25 C26 C27 0.6(4)
C25 C26 C27 C28 0.2(4)
C26 C27 C28 C29 -1.3(4)
C27 C28 C29 C24 1.5(4)
O1 C24 C29 C28 -179.4(2)
C25 C24 C29 C28 -0.6(4)
O2 C30 C31 C32 178.7(3)
C35 C30 C31 C32 -1.0(4)
C30 C31 C32 C33 1.8(5)
C31 C32 C33 C34 -1.0(5)
C32 C33 C34 C35 -0.6(5)
C33 C34 C35 C30 1.4(5)
O2 C30 C35 C34 179.7(3)
C31 C30 C35 C34 -0.6(4)
O3 C36 C37 C38 177.4(2)
C41 C36 C37 C38 -1.7(4)
C36 C37 C38 C39 1.6(4)
C37 C38 C39 C40 -0.7(4)
C38 C39 C40 C41 0.0(4)
O3 C36 C41 C40 -178.1(2)
C37 C36 C41 C40 1.0(4)
C39 C40 C41 C36 -0.2(4)
